data_7235093
loop_
_publ_author_name
'Tumanova, Natalia'
'Tumanov, Nikolay'
'Fischer, Franziska'
'Morelle, Fabrice'
'Ban, Voraksmy'
'Robeyns, Koen'
'Filinchuk, Yaroslav'
'Wouters, Johan'
'Emmerling, Franziska'
'Leyssens, Tom'

_publ_section_title
;
 Exploring polymorphism and stoichiometric diversity in naproxen/proline
 cocrystals
;
_journal_issue 45
_journal_name_full CrystEngComm
_journal_page_first 7308
_journal_paper_doi 10.1039/C8CE01338A
_journal_volume 20
_journal_year 2018
_chemical_absolute_configuration rm
_chemical_formula_moiety '2(C14 H14 O3), 2(C5 H9 N O2), C H4 O'
_chemical_formula_sum 'C39 H50 N2 O11'
_chemical_formula_weight 722.81
_chemical_name_common
;
1:1 RS-naproxen D-proline cocrystal methanol solvate 
;
_chemical_name_systematic
;
(2R)-2-(6-methoxynaphthalen-2-yl)propanoic acid;
 bis((2R)-pyrrolidine-2-carboxylic acid); 
(2S)-2-(6-methoxynaphthalen-2-yl)propanoic acid; methanol
;
_space_group_crystal_system monoclinic
_space_group_IT_number 4
_space_group_name_Hall 'P 2yb'
_space_group_name_H-M_alt 'P 1 21 1'
_symmetry_space_group_name_Hall 'P 2yb'
_symmetry_space_group_name_H-M 'P 1 21 1'
_atom_sites_solution_hydrogens mixed
_atom_sites_solution_primary dual
_atom_sites_solution_secondary difmap
_audit_creation_method SHELXL-2018/1
_audit_update_record
;
2018-08-08 deposited with the CCDC.
2018-10-15 downloaded from the CCDC.
;
_cell_angle_alpha 90
_cell_angle_beta 93.984(3)
_cell_angle_gamma 90
_cell_formula_units_Z 2
_cell_length_a 12.9532(4)
_cell_length_b 5.76337(15)
_cell_length_c 25.2764(6)
_cell_measurement_reflns_used 5523
_cell_measurement_temperature 295(2)
_cell_measurement_theta_max 66.9150
_cell_measurement_theta_min 3.4980
_cell_volume 1882.43(9)
_computing_cell_refinement 'CrysAlisPro 1.171.39.46 (Rigaku OD, 2018)'
_computing_data_collection 'CrysAlisPro 1.171.38.46 (Rigaku OD, 2015)'
_computing_data_reduction 'CrysAlisPro 1.171.39.46 (Rigaku OD, 2018)'
_computing_structure_refinement 'SHELXL-2018/1 (Sheldrick, 2018)'
_computing_structure_solution 'SHELXT (Sheldrick, 2015)'
_diffrn_ambient_temperature 295(2)
_diffrn_detector_area_resol_mean 5.1856
_diffrn_measured_fraction_theta_full 0.990
_diffrn_measured_fraction_theta_max 0.990
_diffrn_measurement_device_type
;
Oxford Diffraction Xcalibur, Ruby, Gemini ultra
;
_diffrn_measurement_method '\w scans'
_diffrn_radiation_monochromator 'multilayer mirror'
_diffrn_radiation_type CuK\a
_diffrn_radiation_wavelength 1.54184
_diffrn_reflns_av_R_equivalents 0.0303
_diffrn_reflns_av_unetI/netI 0.0322
_diffrn_reflns_Laue_measured_fraction_full 0.990
_diffrn_reflns_Laue_measured_fraction_max 0.990
_diffrn_reflns_limit_h_max 15
_diffrn_reflns_limit_h_min -15
_diffrn_reflns_limit_k_max 6
_diffrn_reflns_limit_k_min -6
_diffrn_reflns_limit_l_max 30
_diffrn_reflns_limit_l_min -30
_diffrn_reflns_number 11648
_diffrn_reflns_point_group_measured_fraction_full 0.836
_diffrn_reflns_point_group_measured_fraction_max 0.836
_diffrn_reflns_theta_full 67.194
_diffrn_reflns_theta_max 67.194
_diffrn_reflns_theta_min 3.420
_diffrn_source 'fine-focus sealed tube'
_exptl_absorpt_coefficient_mu 0.768
_exptl_absorpt_correction_T_max 0.969
_exptl_absorpt_correction_T_min 0.837
_exptl_absorpt_correction_type analytical
_exptl_absorpt_process_details
;
CrysAlisPro 1.171.39.46 (Rigaku Oxford Diffraction, 2018)
Analytical numeric absorption correction using a multifaceted crystal
model based on expressions derived by R.C. Clark & J.S. Reid.
(Clark, R. C. & Reid, J. S. (1995). Acta Cryst. A51, 887-897)
Empirical absorption correction using spherical harmonics,
 implemented in SCALE3 ABSPACK scaling algorithm.
;
_exptl_crystal_colour colourless
_exptl_crystal_density_diffrn 1.275
_exptl_crystal_description needle
_exptl_crystal_F_000 772
_exptl_crystal_size_max 0.490
_exptl_crystal_size_mid 0.064
_exptl_crystal_size_min 0.050
_refine_diff_density_max 0.269
_refine_diff_density_min -0.233
_refine_diff_density_rms 0.035
_refine_ls_extinction_method none
_refine_ls_goodness_of_fit_ref 1.040
_refine_ls_hydrogen_treatment constr
_refine_ls_matrix_type full
_refine_ls_number_parameters 493
_refine_ls_number_reflns 5615
_refine_ls_number_restraints 25
_refine_ls_restrained_S_all 1.150
_refine_ls_R_factor_all 0.0593
_refine_ls_R_factor_gt 0.0514
_refine_ls_shift/su_max 0.000
_refine_ls_shift/su_mean 0.000
_refine_ls_structure_factor_coef Fsqd
_refine_ls_weighting_details 'w=1/[\s^2^(Fo^2^)+(0.0892P)^2^+0.2271P] where P=(Fo^2^+2Fc^2^)/3'
_refine_ls_weighting_scheme calc
_refine_ls_wR_factor_gt 0.1428
_refine_ls_wR_factor_ref 0.1532
_reflns_Friedel_coverage 0.523
_reflns_Friedel_fraction_full 0.645
_reflns_Friedel_fraction_max 0.645
_reflns_number_gt 4791
_reflns_number_total 5615
_reflns_threshold_expression 'I > 2\s(I)'
_cod_data_source_file c8ce01338a2.cif
_cod_data_source_block nt0025_RSnprxDproMeOHb4
_cod_original_cell_volume 1882.42(9)
_cod_database_code 7235093
_shelx_shelxl_version_number 2018/1
_shelx_space_group_comment
;
The symmetry employed for this shelxl refinement is uniquely defined
by the following loop, which should always be used as a source of
symmetry information in preference to the above space-group names.
They are only intended as comments.
;
_shelx_estimated_absorpt_t_min 0.705
_shelx_estimated_absorpt_t_max 0.963

loop_
_space_group_symop_operation_xyz
'x, y, z'
'-x, y+1/2, -z'

loop_
_atom_site_label
_atom_site_type_symbol
_atom_site_fract_x
_atom_site_fract_y
_atom_site_fract_z
_atom_site_U_iso_or_equiv
_atom_site_adp_type
_atom_site_occupancy
_atom_site_site_symmetry_order
_atom_site_calc_flag
_atom_site_refinement_flags_posn
_atom_site_refinement_flags_adp
_atom_site_refinement_flags_occupancy
_atom_site_disorder_assembly
_atom_site_disorder_group
O1 O 0.8211(2) 1.2924(6) 0.29572(10) 0.0736(8) Uani 1 1 d . . . . .
H1 H 0.837539 1.291733 0.327634 0.088 Uiso 1 1 calc R U . . .
O2 O 0.7192(2) 1.0064(7) 0.31789(12) 0.0883(9) Uani 1 1 d . . . . .
O3 O 1.1595(2) 0.8245(6) 0.04306(11) 0.0786(9) Uani 1 1 d . . . . .
C1 C 0.7493(3) 1.1373(8) 0.28501(14) 0.0639(9) Uani 1 1 d . . . . .
C2 C 0.7099(3) 1.1367(8) 0.22737(14) 0.0681(10) Uani 1 1 d . . . . .
H2 H 0.698758 1.297734 0.215862 0.082 Uiso 1 1 calc R U . . .
C3 C 0.6087(3) 1.0083(11) 0.21940(19) 0.0872(14) Uani 1 1 d . . . . .
H3A H 0.557656 1.083428 0.239186 0.131 Uiso 1 1 calc R U . . .
H3B H 0.617924 0.851309 0.231526 0.131 Uiso 1 1 calc R U . . .
H3C H 0.586195 1.008263 0.182409 0.131 Uiso 1 1 calc R U . . .
C4 C 0.7933(3) 1.0307(8) 0.19530(13) 0.0613(9) Uani 1 1 d . . . . .
C5 C 0.8397(3) 0.8173(8) 0.21007(15) 0.0681(10) Uani 1 1 d . . . . .
H5 H 0.815803 0.736286 0.238619 0.082 Uiso 1 1 calc R U . . .
C6 C 0.9186(3) 0.7258(8) 0.18369(14) 0.0677(10) Uani 1 1 d . . . . .
H6 H 0.948425 0.585896 0.195003 0.081 Uiso 1 1 calc R U . . .
C7 C 0.9557(3) 0.8405(7) 0.13953(13) 0.0589(9) Uani 1 1 d . . . . .
C8 C 1.0419(3) 0.7586(8) 0.11280(13) 0.0626(9) Uani 1 1 d . . . . .
H8 H 1.075276 0.622541 0.123974 0.075 Uiso 1 1 calc R U . . .
C9 C 1.0756(3) 0.8795(8) 0.07078(13) 0.0647(9) Uani 1 1 d . . . . .
C10 C 1.2135(4) 0.6160(11) 0.05756(19) 0.0889(14) Uani 1 1 d . . . . .
H10A H 1.237054 0.622544 0.094395 0.133 Uiso 1 1 calc R U . . .
H10B H 1.271906 0.599302 0.036466 0.133 Uiso 1 1 calc R U . . .
H10C H 1.168004 0.485729 0.051596 0.133 Uiso 1 1 calc R U . . .
C11 C 1.0230(3) 1.0806(9) 0.05251(14) 0.0717(11) Uani 1 1 d . . . . .
H11 H 1.044490 1.157634 0.022867 0.086 Uiso 1 1 calc R U . . .
C12 C 0.9411(3) 1.1640(8) 0.07766(14) 0.0702(10) Uani 1 1 d . . . . .
H12 H 0.907972 1.298419 0.065212 0.084 Uiso 1 1 calc R U . . .
C13 C 0.9057(3) 1.0489(7) 0.12253(13) 0.0590(9) Uani 1 1 d . . . . .
C14 C 0.8255(3) 1.1390(7) 0.15109(13) 0.0630(9) Uani 1 1 d . . . . .
H14 H 0.793388 1.276114 0.139654 0.076 Uiso 1 1 calc R U . . .
O7 O -0.0201(4) 1.1282(6) 0.46412(11) 0.1116(13) Uani 1 1 d . . . . .
O8 O -0.1018(2) 1.2850(5) 0.39357(10) 0.0755(8) Uani 1 1 d . . . . .
N1 N -0.0136(3) 0.7013(6) 0.42650(11) 0.0702(8) Uani 1 1 d D U . . .
H1A H -0.047014 0.566898 0.422488 0.084 Uiso 1 1 calc R U . A 1
H1B H -0.012399 0.744041 0.460370 0.084 Uiso 1 1 calc R U . A 1
C29 C -0.0628(3) 1.1167(7) 0.41944(13) 0.0627(9) Uani 1 1 d . . . . .
C30 C -0.0629(3) 0.8833(7) 0.39120(12) 0.0573(8) Uani 1 1 d D U . . .
H30 H -0.133729 0.838005 0.379422 0.069 Uiso 1 1 calc R U . B 1
C31A C 0.0028(8) 0.913(3) 0.3433(4) 0.069(3) Uani 0.567(14) 1 d D U P C 1
H31A H -0.039436 0.910417 0.310037 0.082 Uiso 0.567(14) 1 calc R U P C 1
H31B H 0.043284 1.054384 0.345617 0.082 Uiso 0.567(14) 1 calc R U P C 1
C32A C 0.0704(8) 0.699(2) 0.3500(4) 0.098(3) Uani 0.567(14) 1 d D U P C 1
H32A H 0.033655 0.561623 0.336692 0.118 Uiso 0.567(14) 1 calc R U P C 1
H32B H 0.133086 0.716202 0.331454 0.118 Uiso 0.567(14) 1 calc R U P C 1
C33A C 0.0947(8) 0.683(3) 0.4083(6) 0.089(5) Uani 0.567(14) 1 d D U P C 1
H33A H 0.138322 0.809955 0.421472 0.106 Uiso 0.567(14) 1 calc R U P C 1
H33B H 0.127009 0.536297 0.418426 0.106 Uiso 0.567(14) 1 calc R U P C 1
C31B C 0.0000(13) 0.843(4) 0.3427(5) 0.095(8) Uani 0.433(14) 1 d D U P C 2
H31C H -0.024138 0.706151 0.323048 0.114 Uiso 0.433(14) 1 calc R U P C 2
H31D H -0.003682 0.975831 0.319171 0.114 Uiso 0.433(14) 1 calc R U P C 2
C32B C 0.1087(10) 0.808(4) 0.3675(7) 0.114 Uiso 0.433(14) 1 d D U P C 2
H32C H 0.156040 0.764153 0.341109 0.114 Uiso 0.433(14) 1 calc R U P C 2
H32D H 0.134284 0.947217 0.385583 0.114 Uiso 0.433(14) 1 calc R U P C 2
C33B C 0.0946(11) 0.615(4) 0.4059(8) 0.089(6) Uani 0.433(14) 1 d D U P C 2
H33C H 0.149402 0.610466 0.434027 0.107 Uiso 0.433(14) 1 calc R U P C 2
H33D H 0.088688 0.464912 0.388484 0.107 Uiso 0.433(14) 1 calc R U P C 2
O10 O 0.4001(2) 0.9588(5) 0.39437(10) 0.0742(8) Uani 1 1 d . . . . .
O11 O 0.4737(3) 0.7921(5) 0.46574(10) 0.0986(12) Uani 1 1 d . . . . .
N2 N 0.4932(2) 0.3773(5) 0.42431(10) 0.0602(7) Uani 1 1 d . . . . .
H2A H 0.494646 0.421715 0.458076 0.072 Uiso 1 1 calc R U . . .
H2B H 0.457084 0.246178 0.420824 0.072 Uiso 1 1 calc R U . . .
C34 C 0.4384(3) 0.7866(6) 0.41963(12) 0.0589(8) Uani 1 1 d . . . . .
C35 C 0.4431(3) 0.5631(6) 0.38902(12) 0.0574(8) Uani 1 1 d . . . . .
H35 H 0.373658 0.515004 0.375471 0.069 Uiso 1 1 calc R U . . .
C36 C 0.5151(4) 0.5788(10) 0.34416(15) 0.0908(15) Uani 1 1 d . . . . .
H36A H 0.512522 0.731519 0.328017 0.109 Uiso 1 1 calc R U . . .
H36B H 0.497989 0.463000 0.317109 0.109 Uiso 1 1 calc R U . . .
C37 C 0.6207(5) 0.5319(12) 0.3723(3) 0.1109(19) Uani 1 1 d . . . . .
H37A H 0.670603 0.487959 0.347254 0.133 Uiso 1 1 calc R U . . .
H37B H 0.646128 0.667319 0.391939 0.133 Uiso 1 1 calc R U . . .
C38 C 0.6012(4) 0.3387(10) 0.4084(2) 0.0904(13) Uani 1 1 d . . . . .
H38A H 0.650256 0.341345 0.439229 0.109 Uiso 1 1 calc R U . . .
H38B H 0.606637 0.190770 0.390551 0.109 Uiso 1 1 calc R U . . .
O4 O 0.3205(2) -0.0370(6) 0.29699(10) 0.0824(9) Uani 1 1 d . . . . .
H4 H 0.344086 -0.032015 0.327921 0.099 Uiso 1 1 calc R U . . .
O5 O 0.2341(2) 0.2732(7) 0.32131(11) 0.0864(9) Uani 1 1 d . . . . .
O6 O 0.6569(2) 0.4502(6) 0.04234(11) 0.0795(9) Uani 1 1 d . . . . .
C15 C 0.2560(3) 0.1336(8) 0.28795(14) 0.0634(9) Uani 1 1 d . . . . .
C16 C 0.2132(3) 0.1430(8) 0.23034(14) 0.0686(10) Uani 1 1 d . . . . .
H16 H 0.200087 -0.016456 0.218176 0.082 Uiso 1 1 calc R U . . .
C17 C 0.1128(3) 0.2752(11) 0.22394(18) 0.0846(13) Uani 1 1 d . . . . .
H17A H 0.087597 0.274212 0.187313 0.127 Uiso 1 1 calc R U . . .
H17B H 0.123960 0.432355 0.235521 0.127 Uiso 1 1 calc R U . . .
H17C H 0.062717 0.203113 0.244926 0.127 Uiso 1 1 calc R U . . .
C18 C 0.2952(3) 0.2477(8) 0.19705(13) 0.0605(9) Uani 1 1 d . . . . .
C19 C 0.3251(3) 0.1390(7) 0.15314(13) 0.0622(9) Uani 1 1 d . . . . .
H19 H 0.292306 0.001709 0.142350 0.075 Uiso 1 1 calc R U . . .
C20 C 0.4046(3) 0.2278(7) 0.12306(13) 0.0588(8) Uani 1 1 d . . . . .
C21 C 0.4389(3) 0.1143(8) 0.07810(14) 0.0715(11) Uani 1 1 d . . . . .
H21 H 0.404438 -0.018413 0.065571 0.086 Uiso 1 1 calc R U . . .
C22 C 0.5207(3) 0.1934(9) 0.05258(14) 0.0709(11) Uani 1 1 d . . . . .
H22 H 0.542001 0.114162 0.023189 0.085 Uiso 1 1 calc R U . . .
C23 C 0.7113(3) 0.6574(10) 0.05600(18) 0.0831(13) Uani 1 1 d . . . . .
H23A H 0.741502 0.645717 0.091682 0.125 Uiso 1 1 calc R U . . .
H23B H 0.664353 0.786358 0.053400 0.125 Uiso 1 1 calc R U . . .
H23C H 0.765004 0.680358 0.032187 0.125 Uiso 1 1 calc R U . . .
C24 C 0.5732(3) 0.3945(8) 0.07051(13) 0.0640(9) Uani 1 1 d . . . . .
C25 C 0.5404(3) 0.5175(8) 0.11249(13) 0.0646(9) Uani 1 1 d . . . . .
H25 H 0.573710 0.654413 0.123136 0.078 Uiso 1 1 calc R U . . .
C26 C 0.4554(3) 0.4355(7) 0.13978(12) 0.0566(8) Uani 1 1 d . . . . .
C27 C 0.4195(3) 0.5530(8) 0.18424(14) 0.0672(10) Uani 1 1 d . . . . .
H27 H 0.448823 0.694612 0.194610 0.081 Uiso 1 1 calc R U . . .
C28 C 0.3426(3) 0.4613(8) 0.21208(14) 0.0654(10) Uani 1 1 d . . . . .
H28 H 0.320914 0.540506 0.241390 0.078 Uiso 1 1 calc R U . . .
C39 C 0.2415(9) 0.189(2) 0.4951(5) 0.189(4) Uiso 1 1 d D . . . .
H39A H 0.213714 0.035969 0.489563 0.283 Uiso 0.5 1 calc R U P D 1
H39B H 0.193495 0.282039 0.513169 0.283 Uiso 0.5 1 calc R U P D 1
H39C H 0.305965 0.180159 0.516120 0.283 Uiso 0.5 1 calc R U P D 1
H39D H 0.216593 0.119289 0.526224 0.283 Uiso 0.5 1 calc R U P E 2
H39E H 0.299890 0.103182 0.484247 0.283 Uiso 0.5 1 calc R U P E 2
H39F H 0.187535 0.187893 0.467041 0.283 Uiso 0.5 1 calc R U P E 2
O12A O 0.257(2) 0.286(6) 0.4481(8) 0.317(12) Uiso 0.5 1 d D . P F 1
H12A H 0.256371 0.185143 0.425190 0.381 Uiso 0.5 1 calc DR U P F 1
O12B O 0.2706(19) 0.413(4) 0.5061(9) 0.275(10) Uiso 0.5 1 d D . P F 2
H12B H 0.220015 0.498679 0.502066 0.330 Uiso 0.5 1 calc . U P G 2

loop_
_atom_site_aniso_label
_atom_site_aniso_U_11
_atom_site_aniso_U_22
_atom_site_aniso_U_33
_atom_site_aniso_U_23
_atom_site_aniso_U_13
_atom_site_aniso_U_12
O1 0.0828(16) 0.072(2) 0.0646(14) 0.0004(13) -0.0065(13) -0.0098(15)
O2 0.0956(19) 0.094(3) 0.0748(16) 0.0033(17) 0.0027(15) -0.0157(18)
O3 0.0807(16) 0.089(3) 0.0669(15) -0.0030(15) 0.0139(13) -0.0007(16)
C1 0.069(2) 0.063(3) 0.0596(18) -0.0004(18) 0.0067(16) 0.0055(19)
C2 0.0684(19) 0.069(3) 0.0654(19) -0.0035(19) -0.0070(16) 0.0084(19)
C3 0.070(2) 0.094(4) 0.096(3) -0.005(3) -0.013(2) 0.005(2)
C4 0.0662(19) 0.060(2) 0.0555(17) -0.0019(17) -0.0091(15) -0.0008(18)
C5 0.080(2) 0.064(3) 0.0604(19) 0.0050(17) 0.0026(17) -0.002(2)
C6 0.083(2) 0.058(3) 0.0617(18) 0.0080(18) 0.0026(17) 0.007(2)
C7 0.0659(19) 0.055(2) 0.0546(17) -0.0049(16) -0.0047(15) -0.0017(17)
C8 0.0708(19) 0.056(2) 0.0603(18) -0.0010(18) 0.0024(16) 0.0069(19)
C9 0.073(2) 0.067(3) 0.0543(17) -0.0071(18) -0.0003(16) -0.005(2)
C10 0.088(3) 0.083(4) 0.097(3) -0.021(3) 0.011(2) 0.006(3)
C11 0.087(2) 0.071(3) 0.0569(18) 0.0067(18) 0.0030(18) -0.003(2)
C12 0.088(2) 0.059(2) 0.0619(19) 0.0102(18) -0.0064(18) 0.004(2)
C13 0.0678(19) 0.055(2) 0.0524(16) -0.0008(16) -0.0107(15) -0.0013(18)
C14 0.073(2) 0.056(2) 0.0582(18) 0.0021(17) -0.0098(16) 0.0044(18)
O7 0.207(4) 0.061(2) 0.0597(15) -0.0096(13) -0.0379(19) 0.005(2)
O8 0.106(2) 0.0489(17) 0.0678(14) -0.0038(12) -0.0186(14) 0.0009(14)
N1 0.106(2) 0.0481(18) 0.0548(14) 0.0002(13) -0.0107(15) -0.0022(16)
C29 0.093(2) 0.046(2) 0.0487(16) -0.0012(14) -0.0023(16) -0.0074(18)
C30 0.078(2) 0.0449(19) 0.0482(15) -0.0008(14) -0.0047(14) -0.0023(16)
C31A 0.092(6) 0.053(9) 0.062(5) 0.002(4) 0.013(4) 0.013(4)
C32A 0.089(6) 0.081(7) 0.127(6) 0.000(6) 0.031(5) 0.014(5)
C33A 0.085(6) 0.035(11) 0.141(8) 0.007(5) -0.020(5) 0.019(5)
C31B 0.19(2) 0.036(10) 0.056(6) -0.002(4) 0.026(8) 0.029(9)
C33B 0.085(8) 0.037(13) 0.142(13) 0.016(8) -0.013(7) 0.002(5)
O10 0.113(2) 0.0423(14) 0.0643(14) 0.0011(11) -0.0137(14) 0.0141(14)
O11 0.181(3) 0.057(2) 0.0535(14) -0.0115(11) -0.0261(17) 0.0294(19)
N2 0.0925(19) 0.0367(15) 0.0512(13) 0.0008(12) 0.0032(13) 0.0024(15)
C34 0.088(2) 0.0418(19) 0.0462(16) -0.0013(13) -0.0037(15) 0.0039(16)
C35 0.081(2) 0.0438(19) 0.0461(14) -0.0009(13) -0.0055(14) 0.0000(16)
C36 0.151(4) 0.069(3) 0.0542(19) 0.0031(19) 0.022(2) 0.017(3)
C37 0.130(4) 0.076(4) 0.135(4) 0.014(3) 0.067(4) 0.021(3)
C38 0.096(3) 0.073(3) 0.104(3) 0.006(2) 0.016(2) 0.020(2)
O4 0.105(2) 0.078(2) 0.0616(14) -0.0014(14) -0.0144(14) 0.0226(17)
O5 0.101(2) 0.081(2) 0.0754(17) -0.0032(16) -0.0046(15) 0.0164(18)
O6 0.0880(18) 0.085(2) 0.0660(14) 0.0063(15) 0.0114(14) 0.0015(17)
C15 0.069(2) 0.061(3) 0.0593(18) 0.0068(18) -0.0019(16) -0.0011(19)
C16 0.070(2) 0.070(3) 0.0641(19) 0.0066(19) -0.0098(16) -0.010(2)
C17 0.072(2) 0.096(4) 0.085(3) 0.020(3) -0.007(2) 0.004(2)
C18 0.0638(18) 0.059(2) 0.0567(18) 0.0060(18) -0.0101(15) -0.0050(18)
C19 0.071(2) 0.054(2) 0.0584(18) 0.0019(17) -0.0129(16) -0.0079(18)
C20 0.0713(19) 0.050(2) 0.0527(16) -0.0010(16) -0.0121(15) -0.0006(18)
C21 0.089(2) 0.063(3) 0.0611(19) -0.0113(18) -0.0067(18) -0.004(2)
C22 0.091(2) 0.066(3) 0.0555(18) -0.0086(17) 0.0025(18) 0.007(2)
C23 0.083(2) 0.081(3) 0.087(3) 0.022(2) 0.015(2) 0.003(3)
C24 0.071(2) 0.069(3) 0.0513(17) 0.0067(18) -0.0012(15) 0.009(2)
C25 0.080(2) 0.054(2) 0.0591(19) 0.0010(17) -0.0009(17) -0.0010(19)
C26 0.0669(19) 0.047(2) 0.0543(17) -0.0023(15) -0.0039(15) 0.0018(16)
C27 0.082(2) 0.052(2) 0.067(2) -0.0112(18) 0.0029(18) -0.008(2)
C28 0.073(2) 0.064(3) 0.0596(18) -0.0055(17) 0.0076(17) -0.0028(19)

loop_
_atom_type_symbol
_atom_type_description
_atom_type_scat_dispersion_real
_atom_type_scat_dispersion_imag
_atom_type_scat_source
C C 0.0181 0.0091 'International Tables Vol C Tables 4.2.6.8 and 6.1.1.4'
H H 0.0000 0.0000 'International Tables Vol C Tables 4.2.6.8 and 6.1.1.4'
N N 0.0311 0.0180 'International Tables Vol C Tables 4.2.6.8 and 6.1.1.4'
O O 0.0492 0.0322 'International Tables Vol C Tables 4.2.6.8 and 6.1.1.4'

loop_
_geom_angle_atom_site_label_1
_geom_angle_atom_site_label_2
_geom_angle_atom_site_label_3
_geom_angle
C1 O1 H1 109.5
C9 O3 C10 117.2(4)
O2 C1 O1 123.0(3)
O2 C1 C2 124.0(4)
O1 C1 C2 113.0(4)
C3 C2 C1 111.3(4)
C3 C2 C4 112.0(4)
C1 C2 C4 108.0(3)
C3 C2 H2 108.5
C1 C2 H2 108.5
C4 C2 H2 108.5
C2 C3 H3A 109.5
C2 C3 H3B 109.5
H3A C3 H3B 109.5
C2 C3 H3C 109.5
H3A C3 H3C 109.5
H3B C3 H3C 109.5
C14 C4 C5 117.8(4)
C14 C4 C2 121.3(4)
C5 C4 C2 121.0(4)
C6 C5 C4 121.9(4)
C6 C5 H5 119.1
C4 C5 H5 119.1
C5 C6 C7 120.9(4)
C5 C6 H6 119.6
C7 C6 H6 119.6
C6 C7 C13 117.7(3)
C6 C7 C8 122.7(4)
C13 C7 C8 119.6(4)
C9 C8 C7 120.2(4)
C9 C8 H8 119.9
C7 C8 H8 119.9
C8 C9 O3 125.9(4)
C8 C9 C11 120.1(4)
O3 C9 C11 114.0(3)
O3 C10 H10A 109.5
O3 C10 H10B 109.5
H10A C10 H10B 109.5
O3 C10 H10C 109.5
H10A C10 H10C 109.5
H10B C10 H10C 109.5
C12 C11 C9 120.9(4)
C12 C11 H11 119.6
C9 C11 H11 119.6
C11 C12 C13 121.0(4)
C11 C12 H12 119.5
C13 C12 H12 119.5
C14 C13 C7 119.7(3)
C14 C13 C12 122.0(4)
C7 C13 C12 118.2(4)
C4 C14 C13 121.9(4)
C4 C14 H14 119.0
C13 C14 H14 119.0
C30 N1 C33A 103.6(5)
C30 N1 C33B 111.7(6)
C30 N1 H1A 111.0
C33A N1 H1A 111.0
C30 N1 H1B 111.0
C33A N1 H1B 111.0
H1A N1 H1B 109.0
O7 C29 O8 125.3(3)
O7 C29 C30 117.7(3)
O8 C29 C30 116.8(3)
N1 C30 C29 110.8(3)
N1 C30 C31B 98.1(7)
C29 C30 C31B 121.7(9)
N1 C30 C31A 108.2(5)
C29 C30 C31A 106.8(8)
N1 C30 H30 110.3
C29 C30 H30 110.3
C31A C30 H30 110.3
C32A C31A C30 99.7(7)
C32A C31A H31A 111.8
C30 C31A H31A 111.8
C32A C31A H31B 111.8
C30 C31A H31B 111.8
H31A C31A H31B 109.5
C33A C32A C31A 103.9(9)
C33A C32A H32A 111.0
C31A C32A H32A 111.0
C33A C32A H32B 111.0
C31A C32A H32B 111.0
H32A C32A H32B 109.0
C32A C33A N1 99.3(8)
C32A C33A H33A 111.9
N1 C33A H33A 111.9
C32A C33A H33B 111.9
N1 C33A H33B 111.9
H33A C33A H33B 109.6
C32B C31B C30 102.6(10)
C32B C31B H31C 111.2
C30 C31B H31C 111.2
C32B C31B H31D 111.2
C30 C31B H31D 111.2
H31C C31B H31D 109.2
C33B C32B C31B 102.4(13)
C33B C32B H32C 111.3
C31B C32B H32C 111.3
C33B C32B H32D 111.3
C31B C32B H32D 111.3
H32C C32B H32D 109.2
C32B C33B N1 97.4(10)
C32B C33B H33C 112.3
N1 C33B H33C 112.3
C32B C33B H33D 112.3
N1 C33B H33D 112.3
H33C C33B H33D 109.9
C38 N2 C35 108.5(3)
C38 N2 H2A 110.0
C35 N2 H2A 110.0
C38 N2 H2B 110.0
C35 N2 H2B 110.0
H2A N2 H2B 108.4
O11 C34 O10 124.7(3)
O11 C34 C35 119.1(3)
O10 C34 C35 116.2(3)
C34 C35 N2 109.5(2)
C34 C35 C36 112.4(4)
N2 C35 C36 102.8(3)
C34 C35 H35 110.6
N2 C35 H35 110.6
C36 C35 H35 110.6
C35 C36 C37 102.6(3)
C35 C36 H36A 111.2
C37 C36 H36A 111.2
C35 C36 H36B 111.2
C37 C36 H36B 111.2
H36A C36 H36B 109.2
C38 C37 C36 103.7(5)
C38 C37 H37A 111.0
C36 C37 H37A 111.0
C38 C37 H37B 111.0
C36 C37 H37B 111.0
H37A C37 H37B 109.0
C37 C38 N2 104.9(4)
C37 C38 H38A 110.8
N2 C38 H38A 110.8
C37 C38 H38B 110.8
N2 C38 H38B 110.8
H38A C38 H38B 108.8
C15 O4 H4 109.5
C24 O6 C23 117.9(4)
O5 C15 O4 123.9(3)
O5 C15 C16 123.6(4)
O4 C15 C16 112.4(4)
C17 C16 C15 112.0(4)
C17 C16 C18 111.7(4)
C15 C16 C18 108.7(3)
C17 C16 H16 108.1
C15 C16 H16 108.1
C18 C16 H16 108.1
C16 C17 H17A 109.5
C16 C17 H17B 109.5
H17A C17 H17B 109.5
C16 C17 H17C 109.5
H17A C17 H17C 109.5
H17B C17 H17C 109.5
C19 C18 C28 118.6(3)
C19 C18 C16 121.3(4)
C28 C18 C16 120.1(4)
C18 C19 C20 122.2(4)
C18 C19 H19 118.9
C20 C19 H19 118.9
C21 C20 C26 117.8(4)
C21 C20 C19 123.1(4)
C26 C20 C19 119.0(3)
C22 C21 C20 121.8(4)
C22 C21 H21 119.1
C20 C21 H21 119.1
C21 C22 C24 120.1(4)
C21 C22 H22 120.0
C24 C22 H22 120.0
O6 C23 H23A 109.5
O6 C23 H23B 109.5
H23A C23 H23B 109.5
O6 C23 H23C 109.5
H23A C23 H23C 109.5
H23B C23 H23C 109.5
C25 C24 O6 125.4(4)
C25 C24 C22 120.6(4)
O6 C24 C22 114.0(4)
C24 C25 C26 119.8(4)
C24 C25 H25 120.1
C26 C25 H25 120.1
C20 C26 C27 118.0(3)
C20 C26 C25 119.7(3)
C27 C26 C25 122.3(4)
C28 C27 C26 121.0(4)
C28 C27 H27 119.5
C26 C27 H27 119.5
C27 C28 C18 121.1(4)
C27 C28 H28 119.5
C18 C28 H28 119.5
O12A C39 H39A 109.5
O12A C39 H39B 109.5
H39A C39 H39B 109.5
O12A C39 H39C 109.5
H39A C39 H39C 109.5
H39B C39 H39C 109.5
O12B C39 H39D 109.5
O12B C39 H39E 109.5
H39D C39 H39E 109.5
O12B C39 H39F 109.5
H39D C39 H39F 109.5
H39E C39 H39F 109.5
C39 O12A H12A 109.5
C39 O12B H12B 109.5

loop_
_geom_bond_atom_site_label_1
_geom_bond_atom_site_label_2
_geom_bond_distance
O1 C1 1.304(5)
O1 H1 0.8200
O2 C1 1.207(5)
O3 C9 1.370(5)
O3 C10 1.426(7)
C1 C2 1.510(5)
C2 C3 1.506(6)
C2 C4 1.523(5)
C2 H2 0.9800
C3 H3A 0.9600
C3 H3B 0.9600
C3 H3C 0.9600
C4 C14 1.370(5)
C4 C5 1.408(6)
C5 C6 1.365(6)
C5 H5 0.9300
C6 C7 1.410(5)
C6 H6 0.9300
C7 C13 1.417(6)
C7 C8 1.425(5)
C8 C9 1.367(5)
C8 H8 0.9300
C9 C11 1.405(7)
C10 H10A 0.9600
C10 H10B 0.9600
C10 H10C 0.9600
C11 C12 1.362(6)
C11 H11 0.9300
C12 C13 1.418(5)
C12 H12 0.9300
C13 C14 1.404(5)
C14 H14 0.9300
O7 C29 1.224(4)
O8 C29 1.256(5)
N1 C30 1.491(5)
N1 C33A 1.510(9)
N1 C33B 1.608(10)
N1 H1A 0.8900
N1 H1B 0.8900
C29 C30 1.523(5)
C30 C31B 1.537(10)
C30 C31A 1.537(8)
C30 H30 0.9800
C31A C32A 1.516(13)
C31A H31A 0.9700
C31A H31B 0.9700
C32A C33A 1.488(15)
C32A H32A 0.9700
C32A H32B 0.9700
C33A H33A 0.9700
C33A H33B 0.9700
C31B C32B 1.515(15)
C31B H31C 0.9700
C31B H31D 0.9700
C32B C33B 1.496(16)
C32B H32C 0.9700
C32B H32D 0.9700
C33B H33C 0.9700
C33B H33D 0.9700
O10 C34 1.263(4)
O11 C34 1.222(4)
N2 C38 1.498(6)
N2 C35 1.511(4)
N2 H2A 0.8900
N2 H2B 0.8900
C34 C35 1.506(5)
C35 C36 1.520(6)
C35 H35 0.9800
C36 C37 1.521(8)
C36 H36A 0.9700
C36 H36B 0.9700
C37 C38 1.472(8)
C37 H37A 0.9700
C37 H37B 0.9700
C38 H38A 0.9700
C38 H38B 0.9700
O4 C15 1.300(5)
O4 H4 0.8200
O5 C15 1.213(5)
O6 C24 1.375(5)
O6 C23 1.417(6)
C15 C16 1.523(5)
C16 C17 1.507(6)
C16 C18 1.525(5)
C16 H16 0.9800
C17 H17A 0.9600
C17 H17B 0.9600
C17 H17C 0.9600
C18 C19 1.354(5)
C18 C28 1.416(6)
C19 C20 1.418(5)
C19 H19 0.9300
C20 C21 1.409(5)
C20 C26 1.417(5)
C21 C22 1.357(6)
C21 H21 0.9300
C22 C24 1.403(6)
C22 H22 0.9300
C23 H23A 0.9600
C23 H23B 0.9600
C23 H23C 0.9600
C24 C25 1.368(5)
C25 C26 1.420(5)
C25 H25 0.9300
C26 C27 1.418(5)
C27 C28 1.366(6)
C27 H27 0.9300
C28 H28 0.9300
C39 O12A 1.341(19)
C39 O12B 1.37(2)
C39 H39A 0.9600
C39 H39B 0.9600
C39 H39C 0.9600
C39 H39D 0.9600
C39 H39E 0.9600
C39 H39F 0.9600
O12A H12A 0.8200
O12B H12B 0.8200

loop_
_geom_torsion_atom_site_label_1
_geom_torsion_atom_site_label_2
_geom_torsion_atom_site_label_3
_geom_torsion_atom_site_label_4
_geom_torsion
O2 C1 C2 C3 17.3(6)
O1 C1 C2 C3 -163.8(4)
O2 C1 C2 C4 -106.0(5)
O1 C1 C2 C4 72.9(5)
C3 C2 C4 C14 107.0(5)
C1 C2 C4 C14 -130.1(4)
C3 C2 C4 C5 -72.8(5)
C1 C2 C4 C5 50.1(5)
C14 C4 C5 C6 4.0(6)
C2 C4 C5 C6 -176.2(4)
C4 C5 C6 C7 -1.3(6)
C5 C6 C7 C13 -2.2(6)
C5 C6 C7 C8 176.1(4)
C6 C7 C8 C9 -178.7(4)
C13 C7 C8 C9 -0.5(5)
C7 C8 C9 O3 177.5(3)
C7 C8 C9 C11 -2.4(6)
C10 O3 C9 C8 3.3(6)
C10 O3 C9 C11 -176.9(4)
C8 C9 C11 C12 3.1(6)
O3 C9 C11 C12 -176.8(4)
C9 C11 C12 C13 -0.8(6)
C6 C7 C13 C14 2.9(5)
C8 C7 C13 C14 -175.4(3)
C6 C7 C13 C12 -179.0(4)
C8 C7 C13 C12 2.6(5)
C11 C12 C13 C14 176.0(4)
C11 C12 C13 C7 -2.0(6)
C5 C4 C14 C13 -3.2(5)
C2 C4 C14 C13 177.0(3)
C7 C13 C14 C4 -0.2(5)
C12 C13 C14 C4 -178.2(3)
C33A N1 C30 C29 -99.6(9)
C33B N1 C30 C29 -111.8(12)
C33B N1 C30 C31B 16.7(15)
C33A N1 C30 C31A 17.1(11)
O7 C29 C30 N1 3.4(5)
O8 C29 C30 N1 179.5(3)
O7 C29 C30 C31B -110.9(8)
O8 C29 C30 C31B 65.2(8)
O7 C29 C30 C31A -114.2(6)
O8 C29 C30 C31A 61.9(6)
N1 C30 C31A C32A 13.1(12)
C29 C30 C31A C32A 132.4(9)
C30 C31A C32A C33A -39.6(14)
C31A C32A C33A N1 50.9(14)
C30 N1 C33A C32A -40.9(12)
N1 C30 C31B C32B -41.9(14)
C29 C30 C31B C32B 78.7(13)
C30 C31B C32B C33B 55(2)
C31B C32B C33B N1 -40(2)
C30 N1 C33B C32B 14(2)
O11 C34 C35 N2 0.6(5)
O10 C34 C35 N2 178.5(3)
O11 C34 C35 C36 -113.0(4)
O10 C34 C35 C36 64.9(5)
C38 N2 C35 C34 -104.9(4)
C38 N2 C35 C36 14.7(4)
C34 C35 C36 C37 83.3(5)
N2 C35 C36 C37 -34.3(5)
C35 C36 C37 C38 42.4(5)
C36 C37 C38 N2 -33.0(5)
C35 N2 C38 C37 11.3(5)
O5 C15 C16 C17 -23.0(6)
O4 C15 C16 C17 158.6(4)
O5 C15 C16 C18 100.9(5)
O4 C15 C16 C18 -77.5(5)
C17 C16 C18 C19 -108.2(5)
C15 C16 C18 C19 127.7(4)
C17 C16 C18 C28 72.5(4)
C15 C16 C18 C28 -51.6(5)
C28 C18 C19 C20 2.4(5)
C16 C18 C19 C20 -176.9(3)
C18 C19 C20 C21 178.2(3)
C18 C19 C20 C26 0.7(5)
C26 C20 C21 C22 2.9(6)
C19 C20 C21 C22 -174.6(4)
C20 C21 C22 C24 -0.6(6)
C23 O6 C24 C25 -3.1(5)
C23 O6 C24 C22 176.9(3)
C21 C22 C24 C25 -2.4(6)
C21 C22 C24 O6 177.7(4)
O6 C24 C25 C26 -177.2(3)
C22 C24 C25 C26 2.9(5)
C21 C20 C26 C27 178.5(3)
C19 C20 C26 C27 -3.9(5)
C21 C20 C26 C25 -2.3(5)
C19 C20 C26 C25 175.3(3)
C24 C25 C26 C20 -0.5(5)
C24 C25 C26 C27 178.6(3)
C20 C26 C27 C28 4.0(5)
C25 C26 C27 C28 -175.2(4)
C26 C27 C28 C18 -0.8(6)
C19 C18 C28 C27 -2.4(5)
C16 C18 C28 C27 177.0(4)
